data_7032159
loop_
_publ_author_name
'Holthausen, Michael H.'
'Mallov, Ian'
'Stephan, Douglas W.'

_publ_section_title
;
 Phosphinimine-substituted boranes and borenium ions.
;
_journal_issue 40
_journal_name_full 'Dalton transactions (Cambridge, England : 2003)'
_journal_page_first 15201
_journal_page_last 15211
_journal_paper_doi 10.1039/c4dt02406k
_journal_volume 43
_journal_year 2014
_chemical_formula_moiety 'C37 H40 B N P, C F3 O3 S, C H2 Cl2'
_chemical_formula_sum 'C39 H42 B Cl2 F3 N O3 P S'
_chemical_formula_weight 774.48
_chemical_name_systematic
;
 ?
;
_space_group_IT_number 14
_symmetry_cell_setting monoclinic
_symmetry_space_group_name_Hall '-P 2ybc'
_symmetry_space_group_name_H-M 'P 1 21/c 1'
_atom_sites_solution_hydrogens geom
_atom_sites_solution_primary direct
_atom_sites_solution_secondary difmap
_audit_creation_method SHELXL-97
_cell_angle_alpha 90.00
_cell_angle_beta 110.369(2)
_cell_angle_gamma 90.00
_cell_formula_units_Z 4
_cell_length_a 20.7145(13)
_cell_length_b 10.2318(7)
_cell_length_c 19.1894(13)
_cell_measurement_reflns_used 9161
_cell_measurement_temperature 149(2)
_cell_measurement_theta_max 54.921
_cell_measurement_theta_min 4.528
_cell_volume 3812.8(4)
_computing_cell_refinement
'Bruker SMART. Area-Detector Software Package. (Siemens Industrial Automation, 1993, Inc.: Madison, WI)'
_computing_data_collection
'Bruker SMART. Area-Detector Software Package. (Siemens Industrial Automation, 1993, Inc.: Madison, WI)'
_computing_data_reduction
'Bruker SAINT. Area-Detector Integration Software. (Siemens Industrial Automation, 1995, Inc.: Madison, WI)'
_computing_molecular_graphics 'Ortep for Windows (L. J. Farrugia, J. Appl. Cryst. 1997, 30, 565)'
_computing_publication_material 'WinGX v1.70.01 (L. J. Farrugia, J. Appl. Cryst. 1999, 32, 837)'
_computing_structure_refinement
'SHELX-97. Programs for Crystal Structure Analysis. (G. M. Sheldrick, 1997, Release 97-2, University of Gttingen, Germany)'
_computing_structure_solution
'SHELX-97. Programs for Crystal Structure Analysis. (G. M. Sheldrick, 1997, Release 97-2, University of Gttingen, Germany)'
_diffrn_ambient_temperature 149(2)
_diffrn_measured_fraction_theta_full 0.997
_diffrn_measured_fraction_theta_max 0.997
_diffrn_measurement_device_type 'Bruker Apex II CCD detector'
_diffrn_measurement_method 'phi and omega scans'
_diffrn_radiation_monochromator graphite
_diffrn_radiation_source 'fine-focus sealed tube'
_diffrn_radiation_type MoK\a
_diffrn_radiation_wavelength 0.71073
_diffrn_reflns_av_R_equivalents 0.0238
_diffrn_reflns_av_unetI/netI 0.0260
_diffrn_reflns_limit_h_max 22
_diffrn_reflns_limit_h_min -26
_diffrn_reflns_limit_k_max 13
_diffrn_reflns_limit_k_min -11
_diffrn_reflns_limit_l_max 24
_diffrn_reflns_limit_l_min -21
_diffrn_reflns_number 32988
_diffrn_reflns_theta_full 27.51
_diffrn_reflns_theta_max 27.51
_diffrn_reflns_theta_min 2.10
_exptl_absorpt_coefficient_mu 0.320
_exptl_absorpt_correction_T_max 0.7456
_exptl_absorpt_correction_T_min 0.7054
_exptl_absorpt_correction_type multi-scan
_exptl_absorpt_process_details
'SADABS. Area-Detector Integration Software. (Siemens Industrial Automation, 1995, Inc.: Madison, WI)'
_exptl_crystal_colour colorless
_exptl_crystal_density_diffrn 1.349
_exptl_crystal_density_method 'not measured'
_exptl_crystal_description block
_exptl_crystal_F_000 1616
_exptl_crystal_size_max 0.28
_exptl_crystal_size_mid 0.20
_exptl_crystal_size_min 0.20
_refine_diff_density_max 0.943
_refine_diff_density_min -0.941
_refine_diff_density_rms 0.056
_refine_ls_extinction_method none
_refine_ls_goodness_of_fit_ref 1.021
_refine_ls_hydrogen_treatment constr
_refine_ls_matrix_type full
_refine_ls_number_parameters 532
_refine_ls_number_reflns 8740
_refine_ls_number_restraints 0
_refine_ls_restrained_S_all 1.021
_refine_ls_R_factor_all 0.0575
_refine_ls_R_factor_gt 0.0454
_refine_ls_shift/su_max 0.000
_refine_ls_shift/su_mean 0.000
_refine_ls_structure_factor_coef Fsqd
_refine_ls_weighting_details 'calc w=1/[\s^2^(Fo^2^)+(0.0540P)^2^+3.4548P] where P=(Fo^2^+2Fc^2^)/3'
_refine_ls_weighting_scheme calc
_refine_ls_wR_factor_gt 0.1130
_refine_ls_wR_factor_ref 0.1204
_reflns_number_gt 7274
_reflns_number_total 8740
_reflns_threshold_expression >2sigma(I)
_cod_data_source_file c4dt02406k1.cif
_cod_data_source_block 10d
_cod_depositor_comments 'Adding full bibliography for 7032148--7032159.cif.'
_cod_original_sg_symbol_H-M 'P 21/c'
_cod_database_code 7032159

loop_
_symmetry_equiv_pos_as_xyz
'x, y, z'
'-x, y+1/2, -z+1/2'
'-x, -y, -z'
'x, -y-1/2, z-1/2'

loop_
_atom_site_label
_atom_site_type_symbol
_atom_site_fract_x
_atom_site_fract_y
_atom_site_fract_z
_atom_site_U_iso_or_equiv
_atom_site_adp_type
_atom_site_occupancy
_atom_site_symmetry_multiplicity
_atom_site_calc_flag
_atom_site_refinement_flags
_atom_site_disorder_assembly
_atom_site_disorder_group
S1 S 0.27800(2) 0.45243(5) 0.08300(3) 0.02375(11) Uani 1 1 d . . .
P1 P 0.31495(2) 0.92745(4) 0.27495(2) 0.01519(10) Uani 1 1 d . . .
C1 C 0.29402(9) 0.67234(17) 0.29484(10) 0.0211(4) Uani 1 1 d . . .
H1A H 0.2947 0.6496 0.3447 0.032 Uiso 1 1 calc R . .
H1B H 0.3413 0.6751 0.2947 0.032 Uiso 1 1 calc R . .
H1C H 0.2677 0.6065 0.2592 0.032 Uiso 1 1 calc R . .
C8 C 0.21117(10) 0.7521(2) 0.41513(10) 0.0249(4) Uani 1 1 d . . .
H8A H 0.1855 0.7899 0.4446 0.037 Uiso 1 1 calc R . .
H8B H 0.2299 0.8225 0.3932 0.037 Uiso 1 1 calc R . .
H8C H 0.2490 0.6983 0.4473 0.037 Uiso 1 1 calc R . .
C4 C 0.13151(9) 0.56408(18) 0.37582(10) 0.0204(4) Uani 1 1 d . . .
H4 H 0.1404 0.5511 0.4273 0.024 Uiso 1 1 calc R . .
Cl2 Cl 0.46081(4) 0.25700(8) 0.31317(5) 0.0766(3) Uani 1 1 d . A .
C18 C 0.01125(10) 1.2328(2) 0.07084(12) 0.0326(5) Uani 1 1 d . . .
H18A H 0.0358 1.3165 0.0803 0.049 Uiso 1 1 calc R . .
H18B H -0.0302 1.2399 0.0841 0.049 Uiso 1 1 calc R . .
H18C H -0.0019 1.2106 0.0180 0.049 Uiso 1 1 calc R . .
N1 N 0.26089(7) 0.80398(14) 0.27315(8) 0.0157(3) Uani 1 1 d . . .
C23 C 0.37008(11) 0.9353(2) 0.06425(11) 0.0332(5) Uani 1 1 d . . .
H23 H 0.3821 0.9356 0.0208 0.040 Uiso 1 1 calc R . .
C22 C 0.36760(12) 1.0514(2) 0.09975(12) 0.0347(5) Uani 1 1 d . . .
H22 H 0.3780 1.1311 0.0805 0.042 Uiso 1 1 calc R . .
C21 C 0.35001(10) 1.05288(19) 0.16349(11) 0.0263(4) Uani 1 1 d . . .
H21 H 0.3487 1.1329 0.1881 0.032 Uiso 1 1 calc R . .
C20 C 0.33428(9) 0.93529(17) 0.19089(9) 0.0189(3) Uani 1 1 d . . .
B1 B 0.18642(9) 0.81043(19) 0.25173(10) 0.0154(4) Uani 1 1 d . . .
C2 C 0.15026(8) 0.69177(17) 0.27732(9) 0.0166(3) Uani 1 1 d . . .
C3 C 0.16345(9) 0.66805(17) 0.35389(9) 0.0186(3) Uani 1 1 d . . .
C5 C 0.08725(9) 0.47883(17) 0.32528(10) 0.0204(4) Uani 1 1 d . . .
C9 C 0.05509(10) 0.36490(19) 0.35098(12) 0.0281(4) Uani 1 1 d . . .
H9A H 0.0174 0.3291 0.3087 0.042 Uiso 1 1 calc R . .
H9B H 0.0371 0.3945 0.3892 0.042 Uiso 1 1 calc R . .
H9C H 0.0899 0.2971 0.3717 0.042 Uiso 1 1 calc R . .
C29 C 0.51892(10) 0.8386(2) 0.46158(12) 0.0343(5) Uani 1 1 d . . .
H29 H 0.5614 0.8201 0.5000 0.041 Uiso 1 1 calc R . .
C30 C 0.45780(10) 0.8267(2) 0.47535(11) 0.0309(4) Uani 1 1 d . . .
H30 H 0.4585 0.8006 0.5231 0.037 Uiso 1 1 calc R . .
C31 C 0.39552(9) 0.85278(19) 0.41931(10) 0.0245(4) Uani 1 1 d . . .
H31 H 0.3535 0.8446 0.4286 0.029 Uiso 1 1 calc R . .
C26 C 0.39488(8) 0.89123(17) 0.34901(10) 0.0190(3) Uani 1 1 d . . .
C7 C 0.10412(8) 0.60661(17) 0.22558(9) 0.0179(3) Uani 1 1 d . . .
C6 C 0.07453(9) 0.50221(17) 0.25024(10) 0.0205(4) Uani 1 1 d . . .
H6 H 0.0446 0.4449 0.2145 0.025 Uiso 1 1 calc R . .
C10 C 0.08702(10) 0.62231(19) 0.14269(10) 0.0255(4) Uani 1 1 d . . .
H10A H 0.1282 0.6046 0.1301 0.038 Uiso 1 1 calc R . .
H10B H 0.0713 0.7118 0.1281 0.038 Uiso 1 1 calc R . .
H10C H 0.0505 0.5607 0.1162 0.038 Uiso 1 1 calc R . .
C11 C 0.14329(8) 0.92744(17) 0.20427(9) 0.0168(3) Uani 1 1 d . . .
C16 C 0.10636(8) 1.01321(17) 0.23492(10) 0.0184(3) Uani 1 1 d . . .
C15 C 0.06548(9) 1.11153(18) 0.19170(10) 0.0220(4) Uani 1 1 d . . .
H15 H 0.0423 1.1697 0.2137 0.026 Uiso 1 1 calc R . .
C14 C 0.05742(9) 1.12741(18) 0.11710(11) 0.0232(4) Uani 1 1 d . . .
C13 C 0.09266(9) 1.04262(18) 0.08679(10) 0.0221(4) Uani 1 1 d . . .
H13 H 0.0874 1.0516 0.0358 0.026 Uiso 1 1 calc R . .
C12 C 0.13566(8) 0.94421(17) 0.12874(9) 0.0189(3) Uani 1 1 d . . .
C17 C 0.17076(9) 0.8579(2) 0.08876(10) 0.0236(4) Uani 1 1 d . . .
H17A H 0.1360 0.8176 0.0456 0.035 Uiso 1 1 calc R . .
H17B H 0.1969 0.7894 0.1226 0.035 Uiso 1 1 calc R . .
H17C H 0.2022 0.9107 0.0722 0.035 Uiso 1 1 calc R . .
C19 C 0.11237(10) 1.0021(2) 0.31511(10) 0.0248(4) Uani 1 1 d . . .
H19A H 0.0804 1.0636 0.3252 0.037 Uiso 1 1 calc R . .
H19B H 0.1596 1.0228 0.3471 0.037 Uiso 1 1 calc R . .
H19C H 0.1010 0.9128 0.3253 0.037 Uiso 1 1 calc R . .
C32 C 0.28419(8) 1.08245(17) 0.29458(10) 0.0182(3) Uani 1 1 d . . .
C37 C 0.30105(10) 1.11989(19) 0.36909(11) 0.0246(4) Uani 1 1 d . . .
H37 H 0.3267 1.0625 0.4077 0.029 Uiso 1 1 calc R . .
C36 C 0.28026(11) 1.2408(2) 0.38632(12) 0.0312(4) Uani 1 1 d . . .
H36 H 0.2916 1.2662 0.4368 0.037 Uiso 1 1 calc R . .
C35 C 0.24290(10) 1.3246(2) 0.32988(13) 0.0313(5) Uani 1 1 d . . .
H35 H 0.2287 1.4074 0.3418 0.038 Uiso 1 1 calc R . .
C34 C 0.22625(10) 1.28823(19) 0.25642(12) 0.0289(4) Uani 1 1 d . . .
H34 H 0.2009 1.3463 0.2181 0.035 Uiso 1 1 calc R . .
C33 C 0.24633(9) 1.16747(18) 0.23829(11) 0.0233(4) Uani 1 1 d . . .
H33 H 0.2343 1.1426 0.1877 0.028 Uiso 1 1 calc R . .
C24 C 0.35517(10) 0.8185(2) 0.09165(11) 0.0276(4) Uani 1 1 d . . .
H24 H 0.3572 0.7387 0.0672 0.033 Uiso 1 1 calc R . .
C25 C 0.33721(9) 0.81794(18) 0.15475(10) 0.0218(4) Uani 1 1 d . . .
H25 H 0.3269 0.7377 0.1735 0.026 Uiso 1 1 calc R . .
C27 C 0.45671(9) 0.90330(19) 0.33606(11) 0.0252(4) Uani 1 1 d . . .
H27 H 0.4566 0.9294 0.2885 0.030 Uiso 1 1 calc R . .
C28 C 0.51874(10) 0.8770(2) 0.39297(13) 0.0332(5) Uani 1 1 d . . .
H28 H 0.5610 0.8856 0.3843 0.040 Uiso 1 1 calc R . .
C38 C 0.19446(14) 0.3802(3) 0.03462(14) 0.0556(8) Uani 1 1 d . B .
C39 C 0.40982(18) 0.3956(4) 0.3001(2) 0.0780(10) Uani 1 1 d . . .
H39A H 0.3686 0.3832 0.2554 0.094 Uiso 0.492(2) 1 d PR A 1
H39B H 0.3959 0.4085 0.3441 0.094 Uiso 0.492(2) 1 d PR A 1
H39C H 0.4193 0.4555 0.2642 0.094 Uiso 0.508(2) 1 d PR A 2
H39D H 0.3604 0.3731 0.2825 0.094 Uiso 0.508(2) 1 d PR A 2
Cl1A Cl 0.45442(7) 0.53903(14) 0.28736(12) 0.0707(6) Uani 0.492(2) 1 d P A 1
Cl1B Cl 0.43814(7) 0.47128(17) 0.39543(9) 0.0677(6) Uani 0.508(2) 1 d P A 2
F1A F 0.18825(19) 0.3129(5) -0.0233(2) 0.0570(16) Uani 0.576(9) 1 d P B 1
F2A F 0.14801(17) 0.4934(5) 0.0013(2) 0.0533(12) Uani 0.576(9) 1 d P B 1
F3A F 0.1692(10) 0.324(2) 0.0830(10) 0.045(3) Uani 0.576(9) 1 d P B 1
O1A O 0.2963(7) 0.5180(9) 0.0244(8) 0.0353(14) Uani 0.576(9) 1 d P B 1
O2A O 0.2675(5) 0.5345(8) 0.1370(3) 0.0418(16) Uani 0.576(9) 1 d P B 1
O3A O 0.3142(2) 0.3350(4) 0.1081(3) 0.0433(11) Uani 0.576(9) 1 d P B 1
F1B F 0.2173(3) 0.2379(6) 0.0199(5) 0.076(3) Uani 0.424(9) 1 d P B 2
F2B F 0.1597(4) 0.4114(10) -0.0185(3) 0.086(4) Uani 0.424(9) 1 d P B 2
F3B F 0.1606(14) 0.343(3) 0.0763(13) 0.040(3) Uani 0.424(9) 1 d P B 2
O1B O 0.3064(10) 0.4808(14) 0.0291(12) 0.050(3) Uani 0.424(9) 1 d P B 2
O2B O 0.2523(6) 0.5615(11) 0.1129(7) 0.054(3) Uani 0.424(9) 1 d P B 2
O3B O 0.3217(3) 0.3668(8) 0.1432(4) 0.0494(18) Uani 0.424(9) 1 d P B 2

loop_
_atom_site_aniso_label
_atom_site_aniso_U_11
_atom_site_aniso_U_22
_atom_site_aniso_U_33
_atom_site_aniso_U_23
_atom_site_aniso_U_13
_atom_site_aniso_U_12
S1 0.0261(2) 0.0203(2) 0.0248(2) 0.00056(18) 0.00875(18) -0.00220(18)
P1 0.0142(2) 0.0153(2) 0.0156(2) 0.00069(16) 0.00455(16) -0.00002(16)
C1 0.0193(8) 0.0161(8) 0.0275(9) 0.0029(7) 0.0078(7) 0.0024(7)
C8 0.0277(9) 0.0293(10) 0.0161(8) -0.0016(7) 0.0057(7) -0.0055(8)
C4 0.0222(8) 0.0225(9) 0.0191(8) 0.0019(7) 0.0103(7) 0.0030(7)
Cl2 0.0678(5) 0.0565(5) 0.0732(5) -0.0121(4) -0.0162(4) 0.0070(4)
C18 0.0255(10) 0.0289(10) 0.0381(11) 0.0095(9) 0.0042(8) 0.0044(8)
N1 0.0156(7) 0.0153(7) 0.0160(7) 0.0013(5) 0.0051(5) 0.0009(5)
C23 0.0358(11) 0.0451(13) 0.0241(10) 0.0001(9) 0.0172(9) -0.0055(10)
C22 0.0439(12) 0.0334(11) 0.0318(11) 0.0063(9) 0.0196(10) -0.0091(10)
C21 0.0306(10) 0.0238(9) 0.0250(9) 0.0014(8) 0.0105(8) -0.0048(8)
C20 0.0170(8) 0.0219(9) 0.0175(8) 0.0008(7) 0.0058(6) -0.0023(7)
B1 0.0165(8) 0.0188(9) 0.0108(8) -0.0036(7) 0.0045(7) -0.0016(7)
C2 0.0146(7) 0.0179(8) 0.0177(8) 0.0001(6) 0.0061(6) 0.0005(6)
C3 0.0171(8) 0.0207(8) 0.0182(8) -0.0004(7) 0.0064(6) 0.0005(7)
C5 0.0183(8) 0.0167(8) 0.0292(9) 0.0016(7) 0.0121(7) 0.0029(7)
C9 0.0316(10) 0.0202(9) 0.0355(11) 0.0035(8) 0.0155(9) -0.0022(8)
C29 0.0203(9) 0.0339(11) 0.0356(11) 0.0002(9) -0.0067(8) 0.0031(8)
C30 0.0289(10) 0.0325(11) 0.0239(10) 0.0033(8) 0.0000(8) 0.0005(8)
C31 0.0199(8) 0.0279(10) 0.0238(9) 0.0027(8) 0.0051(7) -0.0022(7)
C26 0.0152(8) 0.0172(8) 0.0221(8) -0.0007(7) 0.0031(6) 0.0002(6)
C7 0.0151(7) 0.0200(8) 0.0183(8) -0.0017(7) 0.0055(6) 0.0019(6)
C6 0.0170(8) 0.0189(8) 0.0251(9) -0.0043(7) 0.0067(7) -0.0003(7)
C10 0.0300(10) 0.0260(10) 0.0179(9) -0.0050(7) 0.0051(7) -0.0055(8)
C11 0.0132(7) 0.0189(8) 0.0175(8) -0.0011(7) 0.0044(6) -0.0025(6)
C16 0.0146(7) 0.0203(8) 0.0205(8) -0.0032(7) 0.0062(6) -0.0032(6)
C15 0.0175(8) 0.0190(9) 0.0291(9) -0.0028(7) 0.0077(7) -0.0001(7)
C14 0.0157(8) 0.0213(9) 0.0284(9) 0.0034(7) 0.0025(7) -0.0020(7)
C13 0.0203(8) 0.0257(9) 0.0180(8) 0.0036(7) 0.0038(7) -0.0028(7)
C12 0.0155(8) 0.0226(9) 0.0180(8) 0.0000(7) 0.0050(6) -0.0029(7)
C17 0.0220(9) 0.0347(10) 0.0147(8) 0.0000(7) 0.0070(7) 0.0015(8)
C19 0.0242(9) 0.0288(10) 0.0229(9) -0.0053(8) 0.0102(7) 0.0022(8)
C32 0.0156(8) 0.0164(8) 0.0224(8) -0.0012(7) 0.0064(6) -0.0013(6)
C37 0.0268(9) 0.0248(9) 0.0237(9) -0.0013(7) 0.0108(7) -0.0004(8)
C36 0.0362(11) 0.0303(11) 0.0332(11) -0.0091(9) 0.0195(9) -0.0012(9)
C35 0.0285(10) 0.0218(9) 0.0499(13) -0.0073(9) 0.0217(9) -0.0001(8)
C34 0.0226(9) 0.0210(9) 0.0401(11) 0.0023(8) 0.0073(8) 0.0029(7)
C33 0.0209(8) 0.0191(9) 0.0265(9) -0.0008(7) 0.0036(7) -0.0004(7)
C24 0.0251(9) 0.0341(11) 0.0257(9) -0.0049(8) 0.0115(8) -0.0004(8)
C25 0.0195(8) 0.0233(9) 0.0240(9) 0.0005(7) 0.0091(7) -0.0012(7)
C27 0.0185(8) 0.0265(10) 0.0303(10) 0.0017(8) 0.0080(7) 0.0002(7)
C28 0.0155(8) 0.0367(11) 0.0446(12) -0.0006(10) 0.0069(8) 0.0001(8)
C38 0.0479(14) 0.093(2) 0.0334(14) -0.0251(14) 0.0231(12) -0.0358(15)
C39 0.0546(18) 0.069(2) 0.114(3) -0.014(2) 0.0332(19) 0.0041(16)
Cl1A 0.0370(7) 0.0425(8) 0.1435(17) -0.0216(9) 0.0451(9) -0.0029(6)
Cl1B 0.0507(8) 0.0791(11) 0.0596(9) -0.0210(8) 0.0020(6) 0.0261(7)
F1A 0.052(2) 0.077(3) 0.044(2) -0.037(2) 0.0206(17) -0.025(2)
F2A 0.0312(14) 0.077(3) 0.0459(19) 0.0214(18) 0.0059(12) 0.0140(16)
F3A 0.031(4) 0.051(5) 0.050(4) 0.013(3) 0.010(3) -0.013(5)
O1A 0.040(4) 0.038(3) 0.031(2) 0.007(3) 0.017(2) -0.006(2)
O2A 0.062(4) 0.036(3) 0.033(2) -0.0115(18) 0.023(2) -0.017(3)
O3A 0.0327(19) 0.033(2) 0.057(3) 0.017(2) 0.007(2) 0.0070(15)
F1B 0.081(4) 0.057(4) 0.103(6) -0.049(4) 0.047(4) -0.033(3)
F2B 0.066(4) 0.132(8) 0.030(3) 0.029(4) -0.020(3) -0.050(5)
F3B 0.035(6) 0.052(7) 0.035(4) 0.007(5) 0.016(5) -0.006(4)
O1B 0.043(6) 0.078(9) 0.034(4) 0.002(7) 0.019(4) -0.019(6)
O2B 0.047(4) 0.032(4) 0.095(8) -0.026(5) 0.039(6) -0.006(3)
O3B 0.031(2) 0.055(4) 0.049(4) 0.025(3) -0.002(3) -0.004(2)

loop_
_atom_type_symbol
_atom_type_description
_atom_type_scat_dispersion_real
_atom_type_scat_dispersion_imag
_atom_type_scat_source
C C 0.0033 0.0016 'International Tables Vol C Tables 4.2.6.8 and 6.1.1.4'
H H 0.0000 0.0000 'International Tables Vol C Tables 4.2.6.8 and 6.1.1.4'
N N 0.0061 0.0033 'International Tables Vol C Tables 4.2.6.8 and 6.1.1.4'
O O 0.0106 0.0060 'International Tables Vol C Tables 4.2.6.8 and 6.1.1.4'
B B 0.0013 0.0007 'International Tables Vol C Tables 4.2.6.8 and 6.1.1.4'
F F 0.0171 0.0103 'International Tables Vol C Tables 4.2.6.8 and 6.1.1.4'
P P 0.1023 0.0942 'International Tables Vol C Tables 4.2.6.8 and 6.1.1.4'
S S 0.1246 0.1234 'International Tables Vol C Tables 4.2.6.8 and 6.1.1.4'
Cl Cl 0.1484 0.1585 'International Tables Vol C Tables 4.2.6.8 and 6.1.1.4'

loop_
_geom_angle_atom_site_label_1
_geom_angle_atom_site_label_2
_geom_angle_atom_site_label_3
_geom_angle
O1B S1 O2A 129.6(8)
O1B S1 O3A 96.9(5)
O2A S1 O3A 117.2(3)
O1B S1 O2B 116.5(7)
O2A S1 O2B 21.7(4)
O3A S1 O2B 138.7(4)
O1B S1 O1A 17.0(8)
O2A S1 O1A 116.0(5)
O3A S1 O1A 113.8(4)
O2B S1 O1A 100.4(6)
O1B S1 O3B 113.8(7)
O2A S1 O3B 89.2(4)
O3A S1 O3B 28.5(3)
O2B S1 O3B 111.0(4)
O1A S1 O3B 128.2(5)
O1B S1 C38 106.3(9)
O2A S1 C38 104.8(4)
O3A S1 C38 97.3(2)
O2B S1 C38 95.8(5)
O1A S1 C38 104.4(6)
O3B S1 C38 111.9(3)
N1 P1 C20 111.77(8)
N1 P1 C32 112.66(7)
C20 P1 C32 110.82(8)
N1 P1 C26 106.49(8)
C20 P1 C26 106.65(8)
C32 P1 C26 108.12(8)
N1 C1 H1A 109.5
N1 C1 H1B 109.5
H1A C1 H1B 109.5
N1 C1 H1C 109.5
H1A C1 H1C 109.5
H1B C1 H1C 109.5
C3 C8 H8A 109.5
C3 C8 H8B 109.5
H8A C8 H8B 109.5
C3 C8 H8C 109.5
H8A C8 H8C 109.5
H8B C8 H8C 109.5
C5 C4 C3 122.48(16)
C5 C4 H4 118.8
C3 C4 H4 118.8
C14 C18 H18A 109.5
C14 C18 H18B 109.5
H18A C18 H18B 109.5
C14 C18 H18C 109.5
H18A C18 H18C 109.5
H18B C18 H18C 109.5
B1 N1 C1 117.16(14)
B1 N1 P1 127.29(12)
C1 N1 P1 115.54(11)
C22 C23 C24 120.33(18)
C22 C23 H23 119.8
C24 C23 H23 119.8
C23 C22 C21 120.60(19)
C23 C22 H22 119.7
C21 C22 H22 119.7
C22 C21 C20 119.23(19)
C22 C21 H21 120.4
C20 C21 H21 120.4
C21 C20 C25 119.81(16)
C21 C20 P1 122.10(14)
C25 C20 P1 117.99(13)
N1 B1 C11 121.97(15)
N1 B1 C2 116.45(15)
C11 B1 C2 121.57(14)
C7 C2 C3 117.48(15)
C7 C2 B1 121.96(15)
C3 C2 B1 120.56(15)
C4 C3 C2 120.20(16)
C4 C3 C8 116.74(15)
C2 C3 C8 123.06(16)
C4 C5 C6 117.17(16)
C4 C5 C9 121.14(17)
C6 C5 C9 121.68(17)
C5 C9 H9A 109.5
C5 C9 H9B 109.5
H9A C9 H9B 109.5
C5 C9 H9C 109.5
H9A C9 H9C 109.5
H9B C9 H9C 109.5
C28 C29 C30 120.69(18)
C28 C29 H29 119.7
C30 C29 H29 119.7
C29 C30 C31 119.98(19)
C29 C30 H30 120.0
C31 C30 H30 120.0
C30 C31 C26 119.66(18)
C30 C31 H31 120.2
C26 C31 H31 120.2
C27 C26 C31 119.72(16)
C27 C26 P1 119.32(14)
C31 C26 P1 120.95(13)
C6 C7 C2 120.25(16)
C6 C7 C10 117.94(16)
C2 C7 C10 121.78(16)
C5 C6 C7 122.40(16)
C5 C6 H6 118.8
C7 C6 H6 118.8
C7 C10 H10A 109.5
C7 C10 H10B 109.5
H10A C10 H10B 109.5
C7 C10 H10C 109.5
H10A C10 H10C 109.5
H10B C10 H10C 109.5
C12 C11 C16 117.78(16)
C12 C11 B1 121.49(15)
C16 C11 B1 120.54(15)
C15 C16 C11 120.34(16)
C15 C16 C19 118.79(16)
C11 C16 C19 120.84(16)
C16 C15 C14 121.92(17)
C16 C15 H15 119.0
C14 C15 H15 119.0
C13 C14 C15 117.81(17)
C13 C14 C18 121.30(18)
C15 C14 C18 120.88(18)
C14 C13 C12 122.16(17)
C14 C13 H13 118.9
C12 C13 H13 118.9
C13 C12 C11 119.95(16)
C13 C12 C17 116.81(16)
C11 C12 C17 123.22(16)
C12 C17 H17A 109.5
C12 C17 H17B 109.5
H17A C17 H17B 109.5
C12 C17 H17C 109.5
H17A C17 H17C 109.5
H17B C17 H17C 109.5
C16 C19 H19A 109.5
C16 C19 H19B 109.5
H19A C19 H19B 109.5
C16 C19 H19C 109.5
H19A C19 H19C 109.5
H19B C19 H19C 109.5
C33 C32 C37 119.50(17)
C33 C32 P1 122.16(14)
C37 C32 P1 118.31(14)
C36 C37 C32 119.93(18)
C36 C37 H37 120.0
C32 C37 H37 120.0
C37 C36 C35 120.04(19)
C37 C36 H36 120.0
C35 C36 H36 120.0
C34 C35 C36 120.23(18)
C34 C35 H35 119.9
C36 C35 H35 119.9
C35 C34 C33 120.44(19)
C35 C34 H34 119.8
C33 C34 H34 119.8
C34 C33 C32 119.87(18)
C34 C33 H33 120.1
C32 C33 H33 120.1
C23 C24 C25 119.94(19)
C23 C24 H24 120.0
C25 C24 H24 120.0
C24 C25 C20 120.09(17)
C24 C25 H25 120.0
C20 C25 H25 120.0
C26 C27 C28 119.86(18)
C26 C27 H27 120.1
C28 C27 H27 120.1
C29 C28 C27 120.08(19)
C29 C28 H28 120.0
C27 C28 H28 120.0
F2B C38 F1A 60.1(5)
F2B C38 F3B 110.3(14)
F1A C38 F3B 117.9(11)
F2B C38 F3A 119.4(10)
F1A C38 F3A 115.2(9)
F3B C38 F3A 11(2)
F2B C38 F2A 41.0(6)
F1A C38 F2A 101.0(3)
F3B C38 F2A 95.0(15)
F3A C38 F2A 106.2(10)
F2B C38 F1B 104.3(6)
F1A C38 F1B 45.2(3)
F3B C38 F1B 95.6(14)
F3A C38 F1B 86.7(10)
F2A C38 F1B 145.1(4)
F2B C38 S1 124.8(4)
F1A C38 S1 117.1(2)
F3B C38 S1 115.6(11)
F3A C38 S1 110.6(8)
F2A C38 S1 105.0(3)
F1B C38 S1 100.1(3)
Cl2 C39 Cl1A 111.84(19)
Cl2 C39 Cl1B 103.2(2)
Cl1A C39 Cl1B 78.16(17)
Cl2 C39 H39A 108.7
Cl1A C39 H39A 108.6
Cl1B C39 H39A 141.4
Cl2 C39 H39B 109.2
Cl1A C39 H39B 108.8
Cl1B C39 H39B 37.1
H39A C39 H39B 109.7
Cl2 C39 H39C 110.5
Cl1A C39 H39C 33.3
Cl1B C39 H39C 110.5
H39A C39 H39C 78.2
H39B C39 H39C 134.1
Cl2 C39 H39D 111.5
Cl1A C39 H39D 131.7
Cl1B C39 H39D 111.4
H39A C39 H39D 35.9
H39B C39 H39D 75.5
H39C C39 H39D 109.8
C39 Cl1A H39C 29.3
C39 Cl1B H39B 28.7

loop_
_geom_bond_atom_site_label_1
_geom_bond_atom_site_label_2
_geom_bond_distance
S1 O1B 1.39(2)
S1 O2A 1.408(8)
S1 O3A 1.409(4)
S1 O2B 1.439(11)
S1 O1A 1.467(14)
S1 O3B 1.482(6)
S1 C38 1.813(3)
P1 N1 1.6806(14)
P1 C20 1.7939(18)
P1 C32 1.7974(18)
P1 C26 1.8057(17)
C1 N1 1.503(2)
C1 H1A 0.9800
C1 H1B 0.9800
C1 H1C 0.9800
C8 C3 1.513(2)
C8 H8A 0.9800
C8 H8B 0.9800
C8 H8C 0.9800
C4 C5 1.387(3)
C4 C3 1.393(2)
C4 H4 0.9500
Cl2 C39 1.733(4)
C18 C14 1.508(3)
C18 H18A 0.9800
C18 H18B 0.9800
C18 H18C 0.9800
N1 B1 1.453(2)
C23 C22 1.379(3)
C23 C24 1.383(3)
C23 H23 0.9500
C22 C21 1.393(3)
C22 H22 0.9500
C21 C20 1.396(3)
C21 H21 0.9500
C20 C25 1.398(3)
B1 C11 1.579(3)
B1 C2 1.591(2)
C2 C7 1.413(2)
C2 C3 1.419(2)
C5 C6 1.391(3)
C5 C9 1.508(2)
C9 H9A 0.9800
C9 H9B 0.9800
C9 H9C 0.9800
C29 C28 1.373(3)
C29 C30 1.386(3)
C29 H29 0.9500
C30 C31 1.388(3)
C30 H30 0.9500
C31 C26 1.401(3)
C31 H31 0.9500
C26 C27 1.392(2)
C7 C6 1.394(2)
C7 C10 1.513(2)
C6 H6 0.9500
C10 H10A 0.9800
C10 H10B 0.9800
C10 H10C 0.9800
C11 C12 1.413(2)
C11 C16 1.419(2)
C16 C15 1.389(3)
C16 C19 1.504(2)
C15 C14 1.392(3)
C15 H15 0.9500
C14 C13 1.385(3)
C13 C12 1.399(2)
C13 H13 0.9500
C12 C17 1.512(2)
C17 H17A 0.9800
C17 H17B 0.9800
C17 H17C 0.9800
C19 H19A 0.9800
C19 H19B 0.9800
C19 H19C 0.9800
C32 C33 1.396(2)
C32 C37 1.402(3)
C37 C36 1.387(3)
C37 H37 0.9500
C36 C35 1.387(3)
C36 H36 0.9500
C35 C34 1.381(3)
C35 H35 0.9500
C34 C33 1.386(3)
C34 H34 0.9500
C33 H33 0.9500
C24 C25 1.385(3)
C24 H24 0.9500
C25 H25 0.9500
C27 C28 1.393(3)
C27 H27 0.9500
C28 H28 0.9500
C38 F2B 1.072(5)
C38 F1A 1.274(4)
C38 F3B 1.29(2)
C38 F3A 1.343(17)
C38 F2A 1.500(5)
C38 F1B 1.586(7)
C39 Cl1A 1.796(4)
C39 Cl1B 1.883(4)
C39 H39A 0.9862
C39 H39B 0.9906
C39 H39C 0.9904
C39 H39D 0.9862
Cl1A H39C 1.1102
Cl1B H39B 1.2445

loop_
_geom_torsion_atom_site_label_1
_geom_torsion_atom_site_label_2
_geom_torsion_atom_site_label_3
_geom_torsion_atom_site_label_4
_geom_torsion
C20 P1 N1 B1 -95.13(15)
C32 P1 N1 B1 30.42(16)
C26 P1 N1 B1 148.78(14)
C20 P1 N1 C1 83.55(13)
C32 P1 N1 C1 -150.90(12)
C26 P1 N1 C1 -32.55(14)
C24 C23 C22 C21 -0.1(3)
C23 C22 C21 C20 -0.5(3)
C22 C21 C20 C25 0.8(3)
C22 C21 C20 P1 177.10(15)
N1 P1 C20 C21 150.42(15)
C32 P1 C20 C21 23.86(18)
C26 P1 C20 C21 -93.58(16)
N1 P1 C20 C25 -33.23(16)
C32 P1 C20 C25 -159.79(13)
C26 P1 C20 C25 82.76(15)
C1 N1 B1 C11 -160.01(15)
P1 N1 B1 C11 18.6(2)
C1 N1 B1 C2 18.9(2)
P1 N1 B1 C2 -162.47(12)
N1 B1 C2 C7 -115.47(17)
C11 B1 C2 C7 63.4(2)
N1 B1 C2 C3 64.7(2)
C11 B1 C2 C3 -116.46(18)
C5 C4 C3 C2 1.3(3)
C5 C4 C3 C8 -179.23(16)
C7 C2 C3 C4 0.0(2)
B1 C2 C3 C4 179.91(15)
C7 C2 C3 C8 -179.45(16)
B1 C2 C3 C8 0.4(3)
C3 C4 C5 C6 -1.1(3)
C3 C4 C5 C9 178.22(17)
C28 C29 C30 C31 0.4(3)
C29 C30 C31 C26 0.0(3)
C30 C31 C26 C27 -0.2(3)
C30 C31 C26 P1 -179.45(15)
N1 P1 C26 C27 133.15(15)
C20 P1 C26 C27 13.67(17)
C32 P1 C26 C27 -105.55(16)
N1 P1 C26 C31 -47.60(17)
C20 P1 C26 C31 -167.09(15)
C32 P1 C26 C31 73.70(17)
C3 C2 C7 C6 -1.4(2)
B1 C2 C7 C6 178.72(15)
C3 C2 C7 C10 -179.37(16)
B1 C2 C7 C10 0.8(2)
C4 C5 C6 C7 -0.3(3)
C9 C5 C6 C7 -179.65(16)
C2 C7 C6 C5 1.6(3)
C10 C7 C6 C5 179.64(16)
N1 B1 C11 C12 69.6(2)
C2 B1 C11 C12 -109.23(19)
N1 B1 C11 C16 -115.45(18)
C2 B1 C11 C16 65.7(2)
C12 C11 C16 C15 -1.3(2)
B1 C11 C16 C15 -176.45(15)
C12 C11 C16 C19 -179.45(16)
B1 C11 C16 C19 5.4(2)
C11 C16 C15 C14 2.0(3)
C19 C16 C15 C14 -179.86(16)
C16 C15 C14 C13 -1.0(3)
C16 C15 C14 C18 178.40(17)
C15 C14 C13 C12 -0.5(3)
C18 C14 C13 C12 -179.95(17)
C14 C13 C12 C11 1.1(3)
C14 C13 C12 C17 179.66(16)
C16 C11 C12 C13 -0.2(2)
B1 C11 C12 C13 174.91(15)
C16 C11 C12 C17 -178.63(16)
B1 C11 C12 C17 -3.5(3)
N1 P1 C32 C33 -94.15(15)
C20 P1 C32 C33 31.91(17)
C26 P1 C32 C33 148.45(15)
N1 P1 C32 C37 87.97(15)
C20 P1 C32 C37 -145.97(14)
C26 P1 C32 C37 -29.43(16)
C33 C32 C37 C36 -0.2(3)
P1 C32 C37 C36 177.74(15)
C32 C37 C36 C35 -0.1(3)
C37 C36 C35 C34 0.0(3)
C36 C35 C34 C33 0.3(3)
C35 C34 C33 C32 -0.6(3)
C37 C32 C33 C34 0.5(3)
P1 C32 C33 C34 -177.33(14)
C22 C23 C24 C25 0.4(3)
C23 C24 C25 C20 -0.1(3)
C21 C20 C25 C24 -0.5(3)
P1 C20 C25 C24 -176.92(14)
C31 C26 C27 C28 0.1(3)
P1 C26 C27 C28 179.32(16)
C30 C29 C28 C27 -0.6(3)
C26 C27 C28 C29 0.3(3)
O1B S1 C38 F2B -38.9(9)
O2A S1 C38 F2B 101.0(8)
O3A S1 C38 F2B -138.3(8)
O2B S1 C38 F2B 80.9(8)
O1A S1 C38 F2B -21.4(9)
O3B S1 C38 F2B -163.7(8)
O1B S1 C38 F1A 32.1(6)
O2A S1 C38 F1A 172.0(4)
O3A S1 C38 F1A -67.4(4)
O2B S1 C38 F1A 151.9(5)
O1A S1 C38 F1A 49.5(5)
O3B S1 C38 F1A -92.8(5)
O1B S1 C38 F3B 177.8(17)
O2A S1 C38 F3B -42.3(16)
O3A S1 C38 F3B 78.4(16)
O2B S1 C38 F3B -62.4(17)
O1A S1 C38 F3B -164.7(16)
O3B S1 C38 F3B 53.0(16)
O1B S1 C38 F3A 166.8(12)
O2A S1 C38 F3A -53.3(11)
O3A S1 C38 F3A 67.4(11)
O2B S1 C38 F3A -73.4(12)
O1A S1 C38 F3A -175.7(11)
O3B S1 C38 F3A 42.0(11)
O1B S1 C38 F2A -79.0(6)
O2A S1 C38 F2A 61.0(3)
O3A S1 C38 F2A -178.4(3)
O2B S1 C38 F2A 40.8(5)
O1A S1 C38 F2A -61.5(4)
O3B S1 C38 F2A 156.2(4)
O1B S1 C38 F1B 76.6(6)
O2A S1 C38 F1B -143.5(4)
O3A S1 C38 F1B -22.9(3)
O2B S1 C38 F1B -163.6(4)
O1A S1 C38 F1B 94.0(5)
O3B S1 C38 F1B -48.2(4)
